data_7014380
loop_
_publ_author_name
'Meinholz, Margret M.'
'Pandey, Sushil K.'
'Deuerlein, Stephan M.'
'Stalke, Dietmar'

_publ_section_title
;
 Access to new Janus head ligands: linking sulfur diimides and
 phosphanes for hemilabile tripodal scorpionates.
;
_journal_issue 8
_journal_name_full 'Dalton transactions (Cambridge, England : 2003)'
_journal_page_first 1662
_journal_page_last 1671
_journal_paper_doi 10.1039/c0dt00665c
_journal_volume 40
_journal_year 2011
_chemical_formula_moiety 'C27.50 H52 Li N4 P S Si2'
_chemical_formula_sum 'C27.5 H52 Li N4 P S Si2'
_chemical_formula_weight 564.88
_chemical_name_systematic
;
?
;
_space_group_IT_number 15
_symmetry_cell_setting monoclinic
_symmetry_space_group_name_Hall '-C 2yc'
_symmetry_space_group_name_H-M 'C 1 2/c 1'
_atom_sites_solution_hydrogens geom
_atom_sites_solution_primary direct
_atom_sites_solution_secondary difmap
_audit_creation_method SHELXL-97
_cell_angle_alpha 90.00
_cell_angle_beta 101.895(3)
_cell_angle_gamma 90.00
_cell_formula_units_Z 8
_cell_length_a 33.944(5)
_cell_length_b 9.5352(13)
_cell_length_c 21.921(3)
_cell_measurement_reflns_used 8986
_cell_measurement_temperature 100(2)
_cell_measurement_theta_max 26.577
_cell_measurement_theta_min 2.222
_cell_volume 6942.7(17)
_computing_cell_refinement 'SAINT V7.68A'
_computing_data_collection 'APEX v2009.11-0'
_computing_data_reduction 'SAINT V7.68A'
_computing_molecular_graphics 'XSHELL v4.01'
_computing_structure_refinement 'SHELXL in SHELXTL v2008/4'
_computing_structure_solution 'SHELXS in SHELXTL v2008/4'
_diffrn_ambient_temperature 100(2)
_diffrn_measured_fraction_theta_full 0.999
_diffrn_measured_fraction_theta_max 0.999
_diffrn_measurement_device_type 'Bruker Smart Apex II with D8 goniometer'
_diffrn_measurement_method 'omega scans'
_diffrn_radiation_monochromator 'INCOATEC quazar mirror optics'
_diffrn_radiation_source 'INCOATEC Mo micro source'
_diffrn_radiation_type MoK\a
_diffrn_radiation_wavelength 0.71073
_diffrn_reflns_av_R_equivalents 0.0632
_diffrn_reflns_av_sigmaI/netI 0.0384
_diffrn_reflns_limit_h_max 40
_diffrn_reflns_limit_h_min -41
_diffrn_reflns_limit_k_max 11
_diffrn_reflns_limit_k_min 0
_diffrn_reflns_limit_l_max 27
_diffrn_reflns_limit_l_min 0
_diffrn_reflns_number 48696
_diffrn_reflns_theta_full 26.02
_diffrn_reflns_theta_max 26.02
_diffrn_reflns_theta_min 1.23
_exptl_absorpt_coefficient_mu 0.229
_exptl_absorpt_correction_T_max 0.9422
_exptl_absorpt_correction_T_min 0.8424
_exptl_absorpt_correction_type empirical
_exptl_absorpt_process_details 'SADABS 2008-2'
_exptl_crystal_colour colourless
_exptl_crystal_density_diffrn 1.081
_exptl_crystal_density_method 'not measured'
_exptl_crystal_description block
_exptl_crystal_F_000 2456
_exptl_crystal_size_max 0.18
_exptl_crystal_size_mid 0.04
_exptl_crystal_size_min 0.02
_refine_diff_density_max 0.344
_refine_diff_density_min -0.244
_refine_diff_density_rms 0.044
_refine_ls_extinction_method none
_refine_ls_goodness_of_fit_ref 1.071
_refine_ls_hydrogen_treatment constr
_refine_ls_matrix_type full
_refine_ls_number_parameters 387
_refine_ls_number_reflns 6847
_refine_ls_number_restraints 0
_refine_ls_restrained_S_all 1.071
_refine_ls_R_factor_all 0.0520
_refine_ls_R_factor_gt 0.0382
_refine_ls_shift/su_max 0.001
_refine_ls_shift/su_mean 0.000
_refine_ls_structure_factor_coef Fsqd
_refine_ls_weighting_details 'calc w=1/[\s^2^(Fo^2^)+(0.0288P)^2^+8.9902P] where P=(Fo^2^+2Fc^2^)/3'
_refine_ls_weighting_scheme calc
_refine_ls_wR_factor_gt 0.0903
_refine_ls_wR_factor_ref 0.0974
_reflns_number_gt 5585
_reflns_number_total 6847
_reflns_threshold_expression >2sigma(I)
_cod_data_source_file C0DT00665C.TXT
_cod_data_source_block c2c2
_cod_original_cell_volume 6942.4(17)
_cod_original_sg_symbol_H-M C2/c
_cod_original_formula_sum 'C27.50 H52 Li N4 P S Si2'
_cod_database_code 7014380

loop_
_symmetry_equiv_pos_as_xyz
'x, y, z'
'-x, y, -z+1/2'
'x+1/2, y+1/2, z'
'-x+1/2, y+1/2, -z+1/2'
'-x, -y, -z'
'x, -y, z-1/2'
'-x+1/2, -y+1/2, -z'
'x+1/2, -y+1/2, z-1/2'

loop_
_atom_site_label
_atom_site_type_symbol
_atom_site_fract_x
_atom_site_fract_y
_atom_site_fract_z
_atom_site_U_iso_or_equiv
_atom_site_adp_type
_atom_site_occupancy
_atom_site_symmetry_multiplicity
_atom_site_calc_flag
_atom_site_refinement_flags
_atom_site_disorder_assembly
_atom_site_disorder_group
C1 C 0.24073(5) 0.07867(17) 0.14903(8) 0.0236(4) Uani 1 1 d . . .
C2 C 0.27884(6) 0.07876(18) 0.18742(9) 0.0258(4) Uani 1 1 d . . .
H2 H 0.2814 0.0772 0.2314 0.031 Uiso 1 1 calc R . .
C3 C 0.31315(6) 0.0811(2) 0.16218(9) 0.0311(4) Uani 1 1 d . . .
H3 H 0.3390 0.0808 0.1890 0.037 Uiso 1 1 calc R . .
C4 C 0.30998(6) 0.0840(2) 0.09819(10) 0.0339(5) Uani 1 1 d . . .
H4 H 0.3335 0.0848 0.0811 0.041 Uiso 1 1 calc R . .
C5 C 0.27224(6) 0.0858(2) 0.05926(9) 0.0328(4) Uani 1 1 d . . .
H5 H 0.2699 0.0887 0.0153 0.039 Uiso 1 1 calc R . .
C6 C 0.23789(6) 0.08328(19) 0.08431(9) 0.0285(4) Uani 1 1 d . . .
H6 H 0.2121 0.0847 0.0573 0.034 Uiso 1 1 calc R . .
C7 C 0.21076(5) 0.07708(18) 0.26137(8) 0.0225(4) Uani 1 1 d . . .
C8 C 0.22180(6) -0.04482(19) 0.29545(9) 0.0266(4) Uani 1 1 d . . .
H8 H 0.2204 -0.1324 0.2744 0.032 Uiso 1 1 calc R . .
C9 C 0.23481(6) -0.0402(2) 0.35965(9) 0.0297(4) Uani 1 1 d . . .
H9 H 0.2417 -0.1247 0.3824 0.036 Uiso 1 1 calc R . .
C10 C 0.23781(6) 0.0868(2) 0.39075(9) 0.0300(4) Uani 1 1 d . . .
H10 H 0.2471 0.0898 0.4347 0.036 Uiso 1 1 calc R . .
C11 C 0.22720(6) 0.2090(2) 0.35782(9) 0.0307(4) Uani 1 1 d . . .
H11 H 0.2292 0.2965 0.3790 0.037 Uiso 1 1 calc R . .
C12 C 0.21361(6) 0.20377(19) 0.29367(9) 0.0280(4) Uani 1 1 d . . .
H12 H 0.2061 0.2883 0.2713 0.034 Uiso 1 1 calc R . .
C13 C 0.17306(5) -0.09170(18) 0.15545(9) 0.0250(4) Uani 1 1 d . A .
H13A H 0.1904 -0.1409 0.1311 0.030 Uiso 1 1 calc R . .
H13B H 0.1728 -0.1467 0.1937 0.030 Uiso 1 1 calc R . .
C14 C 0.13961(8) 0.0719(2) -0.07339(10) 0.0450(6) Uani 1 1 d . A .
H14A H 0.1180 0.1417 -0.0809 0.067 Uiso 1 1 calc R . .
H14B H 0.1416 0.0271 -0.1129 0.067 Uiso 1 1 calc R . .
H14C H 0.1652 0.1181 -0.0556 0.067 Uiso 1 1 calc R . .
C15 C 0.07926(7) -0.1490(3) -0.05210(11) 0.0455(6) Uani 1 1 d . A .
H15A H 0.0728 -0.2184 -0.0227 0.068 Uiso 1 1 calc R . .
H15B H 0.0812 -0.1957 -0.0912 0.068 Uiso 1 1 calc R . .
H15C H 0.0580 -0.0777 -0.0603 0.068 Uiso 1 1 calc R . .
C16 C 0.16760(7) -0.2052(2) -0.01000(10) 0.0376(5) Uani 1 1 d . A .
H16A H 0.1943 -0.1645 0.0053 0.056 Uiso 1 1 calc R . .
H16B H 0.1667 -0.2491 -0.0507 0.056 Uiso 1 1 calc R . .
H16C H 0.1622 -0.2761 0.0196 0.056 Uiso 1 1 calc R . .
C17 C 0.02481(7) -0.1142(3) 0.16227(13) 0.0554(7) Uani 1 1 d . A .
H17A H 0.0082 -0.0421 0.1374 0.083 Uiso 1 1 calc R . .
H17B H 0.0107 -0.1507 0.1937 0.083 Uiso 1 1 calc R . .
H17C H 0.0297 -0.1909 0.1350 0.083 Uiso 1 1 calc R . .
C18 C 0.06433(10) 0.1126(3) 0.25191(13) 0.0649(8) Uani 1 1 d . A .
H18A H 0.0900 0.1545 0.2725 0.097 Uiso 1 1 calc R . .
H18B H 0.0500 0.0781 0.2835 0.097 Uiso 1 1 calc R . .
H18C H 0.0478 0.1835 0.2260 0.097 Uiso 1 1 calc R . .
C19 C 0.10152(7) -0.1766(2) 0.25349(10) 0.0426(5) Uani 1 1 d . A .
H19A H 0.1054 -0.2581 0.2282 0.064 Uiso 1 1 calc R . .
H19B H 0.0857 -0.2043 0.2843 0.064 Uiso 1 1 calc R . .
H19C H 0.1278 -0.1409 0.2751 0.064 Uiso 1 1 calc R . .
C20 C 0.15243(11) 0.4675(3) 0.15703(16) 0.0439(7) Uani 0.6738(17) 1 d P A 1
H20A H 0.1607 0.5613 0.1464 0.066 Uiso 0.6738(17) 1 calc PR A 1
H20B H 0.1764 0.4096 0.1716 0.066 Uiso 0.6738(17) 1 calc PR A 1
H20C H 0.1369 0.4747 0.1900 0.066 Uiso 0.6738(17) 1 calc PR A 1
C21 C 0.15672(10) 0.3886(3) 0.05547(16) 0.0385(7) Uani 0.6738(17) 1 d P A 1
H21A H 0.1663 0.4810 0.0454 0.058 Uiso 0.6738(17) 1 calc PR A 1
H21B H 0.1414 0.3450 0.0174 0.058 Uiso 0.6738(17) 1 calc PR A 1
H21C H 0.1798 0.3292 0.0733 0.058 Uiso 0.6738(17) 1 calc PR A 1
C22 C 0.0954(6) 0.4928(19) 0.0760(8) 0.0393(13) Uani 0.6738(17) 1 d P A 1
H22A H 0.1059 0.5772 0.0585 0.047 Uiso 0.6738(17) 1 calc PR A 1
H22B H 0.0810 0.5243 0.1086 0.047 Uiso 0.6738(17) 1 calc PR A 1
C23 C 0.06512(10) 0.4190(3) 0.02385(17) 0.0411(7) Uani 0.6738(17) 1 d P A 1
H23A H 0.0406 0.4775 0.0120 0.049 Uiso 0.6738(17) 1 calc PR A 1
H23B H 0.0772 0.4084 -0.0133 0.049 Uiso 0.6738(17) 1 calc PR A 1
C24 C 0.02877(10) 0.3026(4) 0.09308(17) 0.0452(7) Uani 0.6738(17) 1 d P A 1
H24A H 0.0445 0.3518 0.1293 0.068 Uiso 0.6738(17) 1 calc PR A 1
H24B H 0.0210 0.2099 0.1059 0.068 Uiso 0.6738(17) 1 calc PR A 1
H24C H 0.0045 0.3569 0.0758 0.068 Uiso 0.6738(17) 1 calc PR A 1
C25 C 0.03075(11) 0.2008(4) -0.00512(19) 0.0517(8) Uani 0.6738(17) 1 d P A 1
H25A H 0.0050 0.2473 -0.0213 0.078 Uiso 0.6738(17) 1 calc PR A 1
H25B H 0.0258 0.1090 0.0120 0.078 Uiso 0.6738(17) 1 calc PR A 1
H25C H 0.0453 0.1882 -0.0389 0.078 Uiso 0.6738(17) 1 calc PR A 1
C26 C 1.0343(3) 0.4781(9) 0.3229(6) 0.073(3) Uani 0.50 1 d P B -1
H26A H 1.0220 0.5450 0.3474 0.109 Uiso 0.50 1 calc PR B -1
H26B H 1.0637 0.4866 0.3342 0.109 Uiso 0.50 1 calc PR B -1
H26C H 1.0264 0.3826 0.3317 0.109 Uiso 0.50 1 calc PR B -1
C27 C 1.0195(8) 0.510(2) 0.2513(13) 0.077(5) Uani 0.50 1 d P B -1
H27A H 1.0295 0.6040 0.2421 0.092 Uiso 0.50 1 calc PR B -1
H27B H 1.0313 0.4404 0.2269 0.092 Uiso 0.50 1 calc PR B -1
C28 C 0.9752(7) 0.507(2) 0.2314(11) 0.082(6) Uani 0.50 1 d P B -1
H28A H 0.9665 0.4139 0.2431 0.098 Uiso 0.50 1 calc PR B -1
H28B H 0.9648 0.5762 0.2580 0.098 Uiso 0.50 1 calc PR B -1
C29 C 0.9543(4) 0.5325(11) 0.1697(7) 0.106(5) Uani 0.50 1 d P B -1
H29A H 0.9533 0.6350 0.1623 0.127 Uiso 0.50 1 calc PR B -1
H29B H 0.9699 0.4904 0.1407 0.127 Uiso 0.50 1 calc PR B -1
C30 C 0.92029(19) 0.4872(7) 0.1569(3) 0.0664(16) Uani 0.50 1 d P B -1
H30A H 0.9162 0.4208 0.1891 0.100 Uiso 0.50 1 calc PR B -1
H30B H 0.9160 0.4394 0.1165 0.100 Uiso 0.50 1 calc PR B -1
H30C H 0.9011 0.5649 0.1547 0.100 Uiso 0.50 1 calc PR B -1
C20' C 0.1219(2) 0.4120(7) 0.1806(3) 0.0439(7) Uani 0.3262(17) 1 d P A 2
H20D H 0.1424 0.3536 0.2070 0.066 Uiso 0.3262(17) 1 calc PR A 2
H20E H 0.0951 0.3767 0.1823 0.066 Uiso 0.3262(17) 1 calc PR A 2
H20F H 0.1246 0.5091 0.1956 0.066 Uiso 0.3262(17) 1 calc PR A 2
C21' C 0.16672(19) 0.4552(7) 0.1113(3) 0.0385(7) Uani 0.3262(17) 1 d P A 2
H21D H 0.1743 0.4590 0.0705 0.058 Uiso 0.3262(17) 1 calc PR A 2
H21E H 0.1852 0.3926 0.1390 0.058 Uiso 0.3262(17) 1 calc PR A 2
H21F H 0.1683 0.5494 0.1294 0.058 Uiso 0.3262(17) 1 calc PR A 2
C22' C 0.0961(13) 0.502(4) 0.0705(18) 0.0393(13) Uani 0.3262(17) 1 d P A 2
H22C H 0.1012 0.5249 0.0288 0.047 Uiso 0.3262(17) 1 calc PR A 2
H22D H 0.0961 0.5904 0.0941 0.047 Uiso 0.3262(17) 1 calc PR A 2
C23' C 0.0553(2) 0.4297(7) 0.0637(4) 0.0411(7) Uani 0.3262(17) 1 d P A 2
H23C H 0.0471 0.4329 0.1044 0.049 Uiso 0.3262(17) 1 calc PR A 2
H23D H 0.0352 0.4836 0.0336 0.049 Uiso 0.3262(17) 1 calc PR A 2
C24' C 0.0197(2) 0.2116(8) 0.0391(4) 0.0452(7) Uani 0.3262(17) 1 d P A 2
H24D H 0.0139 0.2000 0.0808 0.068 Uiso 0.3262(17) 1 calc PR A 2
H24E H 0.0226 0.1192 0.0210 0.068 Uiso 0.3262(17) 1 calc PR A 2
H24F H -0.0025 0.2623 0.0125 0.068 Uiso 0.3262(17) 1 calc PR A 2
C25' C 0.0611(2) 0.2966(8) -0.0283(4) 0.0517(8) Uani 0.3262(17) 1 d P A 2
H25D H 0.0618 0.2021 -0.0457 0.078 Uiso 0.3262(17) 1 calc PR A 2
H25E H 0.0866 0.3444 -0.0286 0.078 Uiso 0.3262(17) 1 calc PR A 2
H25F H 0.0389 0.3497 -0.0536 0.078 Uiso 0.3262(17) 1 calc PR A 2
Li1 Li 0.10830(10) 0.1921(3) 0.09366(15) 0.0298(7) Uani 1 1 d . . .
N1 N 0.12818(5) 0.01923(16) 0.05141(7) 0.0255(3) Uani 1 1 d . A .
N2 N 0.10107(5) 0.02854(16) 0.15029(7) 0.0265(3) Uani 1 1 d . A .
N3 N 0.12863(5) 0.40593(17) 0.10435(9) 0.0409(5) Uani 0.6738(17) 1 d P A 1
N4 N 0.05440(5) 0.28564(18) 0.04317(9) 0.0375(4) Uani 0.6738(17) 1 d P A 1
N3' N 0.12863(5) 0.40593(17) 0.10435(9) 0.0409(5) Uani 0.3262(17) 1 d P A 2
N4' N 0.05440(5) 0.28564(18) 0.04317(9) 0.0375(4) Uani 0.3262(17) 1 d P A 2
P1 P 0.193114(14) 0.08678(5) 0.17655(2) 0.02304(11) Uani 1 1 d . . .
S1 S 0.121732(13) -0.07618(5) 0.10898(2) 0.02309(11) Uani 1 1 d . . .
Si1 Si 0.128483(17) -0.06352(6) -0.01796(2) 0.02873(13) Uani 1 1 d . . .
Si2 Si 0.074021(17) -0.03611(6) 0.20186(3) 0.03209(14) Uani 1 1 d . . .

loop_
_atom_site_aniso_label
_atom_site_aniso_U_11
_atom_site_aniso_U_22
_atom_site_aniso_U_33
_atom_site_aniso_U_23
_atom_site_aniso_U_13
_atom_site_aniso_U_12
C1 0.0307(9) 0.0138(8) 0.0252(9) 0.0011(7) 0.0034(7) -0.0033(7)
C2 0.0315(10) 0.0194(9) 0.0254(9) 0.0001(7) 0.0030(8) -0.0046(8)
C3 0.0313(10) 0.0252(10) 0.0360(11) -0.0032(8) 0.0051(8) -0.0082(8)
C4 0.0391(11) 0.0274(10) 0.0387(11) -0.0036(9) 0.0158(9) -0.0098(9)
C5 0.0473(12) 0.0267(10) 0.0262(10) -0.0020(8) 0.0116(9) -0.0081(9)
C6 0.0369(10) 0.0207(9) 0.0262(9) -0.0007(7) 0.0025(8) -0.0055(8)
C7 0.0216(8) 0.0215(9) 0.0244(9) 0.0010(7) 0.0051(7) 0.0000(7)
C8 0.0305(10) 0.0200(9) 0.0288(10) -0.0001(7) 0.0051(8) 0.0013(7)
C9 0.0358(10) 0.0235(9) 0.0285(10) 0.0065(8) 0.0042(8) 0.0027(8)
C10 0.0348(10) 0.0322(10) 0.0231(9) 0.0015(8) 0.0061(8) 0.0002(9)
C11 0.0414(11) 0.0231(10) 0.0289(10) -0.0037(8) 0.0106(9) -0.0001(8)
C12 0.0367(10) 0.0192(9) 0.0279(10) 0.0037(7) 0.0065(8) 0.0013(8)
C13 0.0263(9) 0.0192(9) 0.0274(9) 0.0012(7) 0.0005(7) -0.0006(7)
C14 0.0660(16) 0.0399(12) 0.0298(11) 0.0062(9) 0.0118(11) -0.0016(11)
C15 0.0480(13) 0.0483(14) 0.0362(12) -0.0090(10) -0.0010(10) -0.0090(11)
C16 0.0495(13) 0.0308(11) 0.0370(12) -0.0029(9) 0.0190(10) 0.0001(9)
C17 0.0341(12) 0.0681(17) 0.0617(16) 0.0198(13) 0.0047(11) -0.0099(12)
C18 0.089(2) 0.0551(16) 0.0640(18) -0.0058(13) 0.0475(16) 0.0005(15)
C19 0.0460(13) 0.0501(14) 0.0306(11) 0.0087(10) 0.0053(10) -0.0073(11)
C20 0.0471(17) 0.0306(15) 0.0468(18) -0.0065(13) -0.0065(14) 0.0030(13)
C21 0.0355(15) 0.0308(15) 0.0500(17) 0.0105(12) 0.0109(13) -0.0017(12)
C22 0.0338(13) 0.020(2) 0.059(3) 0.009(2) -0.0038(19) 0.0035(15)
C23 0.0306(15) 0.0409(16) 0.0462(19) 0.0151(16) -0.0047(14) 0.0048(13)
C24 0.0308(15) 0.0515(19) 0.0526(19) 0.0052(15) 0.0067(14) 0.0015(14)
C25 0.0368(16) 0.054(2) 0.057(2) -0.0137(16) -0.0071(15) 0.0004(15)
C26 0.059(5) 0.057(5) 0.111(8) 0.016(6) 0.040(5) 0.013(4)
C27 0.108(9) 0.038(5) 0.081(10) 0.012(5) 0.013(8) -0.002(4)
C28 0.090(10) 0.061(7) 0.105(17) 0.003(8) 0.044(12) -0.018(6)
C29 0.090(8) 0.083(8) 0.138(10) -0.046(7) 0.010(7) 0.028(6)
C30 0.057(4) 0.055(3) 0.091(5) -0.014(3) 0.024(3) 0.005(3)
C20' 0.0471(17) 0.0306(15) 0.0468(18) -0.0065(13) -0.0065(14) 0.0030(13)
C21' 0.0355(15) 0.0308(15) 0.0500(17) 0.0105(12) 0.0109(13) -0.0017(12)
C22' 0.0338(13) 0.020(2) 0.059(3) 0.009(2) -0.0038(19) 0.0035(15)
C23' 0.0306(15) 0.0409(16) 0.0462(19) 0.0151(16) -0.0047(14) 0.0048(13)
C24' 0.0308(15) 0.0515(19) 0.0526(19) 0.0052(15) 0.0067(14) 0.0015(14)
C25' 0.0368(16) 0.054(2) 0.057(2) -0.0137(16) -0.0071(15) 0.0004(15)
Li1 0.0293(16) 0.0256(16) 0.0329(17) -0.0016(13) 0.0023(14) 0.0007(13)
N1 0.0295(8) 0.0222(8) 0.0236(8) 0.0008(6) 0.0029(6) -0.0011(6)
N2 0.0277(8) 0.0251(8) 0.0267(8) 0.0000(6) 0.0053(7) 0.0012(6)
N3 0.0292(9) 0.0218(8) 0.0629(12) 0.0050(8) -0.0110(8) 0.0001(7)
N4 0.0283(9) 0.0311(9) 0.0477(11) -0.0023(8) -0.0050(8) 0.0000(7)
N3' 0.0292(9) 0.0218(8) 0.0629(12) 0.0050(8) -0.0110(8) 0.0001(7)
N4' 0.0283(9) 0.0311(9) 0.0477(11) -0.0023(8) -0.0050(8) 0.0000(7)
P1 0.0269(2) 0.0170(2) 0.0236(2) 0.00150(18) 0.00126(18) 0.00052(18)
S1 0.0242(2) 0.0210(2) 0.0227(2) 0.00016(17) 0.00156(17) -0.00116(17)
Si1 0.0372(3) 0.0259(3) 0.0225(3) -0.0010(2) 0.0048(2) -0.0037(2)
Si2 0.0317(3) 0.0348(3) 0.0313(3) 0.0010(2) 0.0100(2) -0.0023(2)

loop_
_atom_type_symbol
_atom_type_description
_atom_type_scat_dispersion_real
_atom_type_scat_dispersion_imag
_atom_type_scat_source
C C 0.0033 0.0016 'International Tables Vol C Tables 4.2.6.8 and 6.1.1.4'
H H 0.0000 0.0000 'International Tables Vol C Tables 4.2.6.8 and 6.1.1.4'
Li Li -0.0003 0.0001 'International Tables Vol C Tables 4.2.6.8 and 6.1.1.4'
N N 0.0061 0.0033 'International Tables Vol C Tables 4.2.6.8 and 6.1.1.4'
Si Si 0.0817 0.0704 'International Tables Vol C Tables 4.2.6.8 and 6.1.1.4'
P P 0.1023 0.0942 'International Tables Vol C Tables 4.2.6.8 and 6.1.1.4'
S S 0.1246 0.1234 'International Tables Vol C Tables 4.2.6.8 and 6.1.1.4'

loop_
_geom_angle_atom_site_label_1
_geom_angle_atom_site_label_2
_geom_angle_atom_site_label_3
_geom_angle
_geom_angle_site_symmetry_1
_geom_angle_site_symmetry_3
_geom_angle_publ_flag
C2 C1 C6 118.29(17) . . ?
C2 C1 P1 124.90(14) . . ?
C6 C1 P1 116.63(14) . . ?
C3 C2 C1 120.72(17) . . ?
C3 C2 H2 119.6 . . ?
C1 C2 H2 119.6 . . ?
C4 C3 C2 120.50(18) . . ?
C4 C3 H3 119.8 . . ?
C2 C3 H3 119.8 . . ?
C3 C4 C5 119.54(19) . . ?
C3 C4 H4 120.2 . . ?
C5 C4 H4 120.2 . . ?
C4 C5 C6 120.12(18) . . ?
C4 C5 H5 119.9 . . ?
C6 C5 H5 119.9 . . ?
C5 C6 C1 120.82(18) . . ?
C5 C6 H6 119.6 . . ?
C1 C6 H6 119.6 . . ?
C8 C7 C12 117.96(16) . . ?
C8 C7 P1 125.59(14) . . ?
C12 C7 P1 116.45(13) . . ?
C9 C8 C7 120.88(17) . . ?
C9 C8 H8 119.6 . . ?
C7 C8 H8 119.6 . . ?
C10 C9 C8 120.24(17) . . ?
C10 C9 H9 119.9 . . ?
C8 C9 H9 119.9 . . ?
C11 C10 C9 119.81(17) . . ?
C11 C10 H10 120.1 . . ?
C9 C10 H10 120.1 . . ?
C10 C11 C12 119.78(17) . . ?
C10 C11 H11 120.1 . . ?
C12 C11 H11 120.1 . . ?
C11 C12 C7 121.32(17) . . ?
C11 C12 H12 119.3 . . ?
C7 C12 H12 119.3 . . ?
S1 C13 P1 108.79(9) . . ?
S1 C13 H13A 109.9 . . ?
P1 C13 H13A 109.9 . . ?
S1 C13 H13B 109.9 . . ?
P1 C13 H13B 109.9 . . ?
H13A C13 H13B 108.3 . . ?
Si1 C14 H14A 109.5 . . ?
Si1 C14 H14B 109.5 . . ?
H14A C14 H14B 109.5 . . ?
Si1 C14 H14C 109.5 . . ?
H14A C14 H14C 109.5 . . ?
H14B C14 H14C 109.5 . . ?
Si1 C15 H15A 109.5 . . ?
Si1 C15 H15B 109.5 . . ?
H15A C15 H15B 109.5 . . ?
Si1 C15 H15C 109.5 . . ?
H15A C15 H15C 109.5 . . ?
H15B C15 H15C 109.5 . . ?
Si1 C16 H16A 109.5 . . ?
Si1 C16 H16B 109.5 . . ?
H16A C16 H16B 109.5 . . ?
Si1 C16 H16C 109.5 . . ?
H16A C16 H16C 109.5 . . ?
H16B C16 H16C 109.5 . . ?
Si2 C17 H17A 109.5 . . ?
Si2 C17 H17B 109.5 . . ?
H17A C17 H17B 109.5 . . ?
Si2 C17 H17C 109.5 . . ?
H17A C17 H17C 109.5 . . ?
H17B C17 H17C 109.5 . . ?
Si2 C18 H18A 109.5 . . ?
Si2 C18 H18B 109.5 . . ?
H18A C18 H18B 109.5 . . ?
Si2 C18 H18C 109.5 . . ?
H18A C18 H18C 109.5 . . ?
H18B C18 H18C 109.5 . . ?
Si2 C19 H19A 109.5 . . ?
Si2 C19 H19B 109.5 . . ?
H19A C19 H19B 109.5 . . ?
Si2 C19 H19C 109.5 . . ?
H19A C19 H19C 109.5 . . ?
H19B C19 H19C 109.5 . . ?
N3 C22 C23 113.7(11) . . ?
N3 C22 H22A 108.8 . . ?
C23 C22 H22A 108.8 . . ?
N3 C22 H22B 108.8 . . ?
C23 C22 H22B 108.8 . . ?
H22A C22 H22B 107.7 . . ?
N4 C23 C22 111.3(7) . . ?
N4 C23 H23A 109.4 . . ?
C22 C23 H23A 109.4 . . ?
N4 C23 H23B 109.4 . . ?
C22 C23 H23B 109.4 . . ?
H23A C23 H23B 108.0 . . ?
C28 C27 C26 112.7(14) . . ?
C28 C27 H27A 109.1 . . ?
C26 C27 H27A 109.1 . . ?
C28 C27 H27B 109.1 . . ?
C26 C27 H27B 109.1 . . ?
H27A C27 H27B 107.8 . . ?
C29 C28 C27 124.0(11) . . ?
C29 C28 H28A 106.3 . . ?
C27 C28 H28A 106.3 . . ?
C29 C28 H28B 106.3 . . ?
C27 C28 H28B 106.3 . . ?
H28A C28 H28B 106.4 . . ?
C30 C29 C28 115.3(15) . . ?
C30 C29 H29A 108.4 . . ?
C28 C29 H29A 108.4 . . ?
C30 C29 H29B 108.4 . . ?
C28 C29 H29B 108.4 . . ?
H29A C29 H29B 107.5 . . ?
H20D C20' H20E 109.5 . . ?
H20D C20' H20F 109.5 . . ?
H20E C20' H20F 109.5 . . ?
H21D C21' H21E 109.5 . . ?
H21D C21' H21F 109.5 . . ?
H21E C21' H21F 109.5 . . ?
C23' C22' H22C 109.8 . . ?
C23' C22' H22D 109.8 . . ?
H22C C22' H22D 108.2 . . ?
C22' C23' H23C 108.5 . . ?
C22' C23' H23D 108.5 . . ?
H23C C23' H23D 107.5 . . ?
H24D C24' H24E 109.5 . . ?
H24D C24' H24F 109.5 . . ?
H24E C24' H24F 109.5 . . ?
H25D C25' H25E 109.5 . . ?
H25D C25' H25F 109.5 . . ?
H25E C25' H25F 109.5 . . ?
N2 Li1 N1 75.80(12) . . ?
N2 Li1 N4 116.00(16) . . ?
N1 Li1 N4 115.16(16) . . ?
N2 Li1 N3 137.32(18) . . ?
N1 Li1 N3 132.61(18) . . ?
N4 Li1 N3 83.19(13) . . ?
S1 N1 Si1 117.55(9) . . ?
S1 N1 Li1 89.41(12) . . ?
Si1 N1 Li1 145.58(13) . . ?
S1 N2 Si2 120.36(10) . . ?
S1 N2 Li1 90.63(12) . . ?
Si2 N2 Li1 145.67(13) . . ?
C20 N3 C22 112.7(7) . . ?
C20 N3 C21 106.1(2) . . ?
C22 N3 C21 107.3(7) . . ?
C20 N3 Li1 127.4(2) . . ?
C22 N3 Li1 107.1(7) . . ?
C21 N3 Li1 92.97(17) . . ?
C23 N4 C25 115.2(3) . . ?
C23 N4 C24 109.7(2) . . ?
C25 N4 C24 105.7(2) . . ?
C23 N4 Li1 106.64(18) . . ?
C25 N4 Li1 115.9(2) . . ?
C24 N4 Li1 103.03(18) . . ?
C7 P1 C1 101.82(8) . . ?
C7 P1 C13 103.46(8) . . ?
C1 P1 C13 100.47(8) . . ?
N2 S1 N1 103.72(8) . . ?
N2 S1 C13 102.28(8) . . ?
N1 S1 C13 102.38(8) . . ?
N1 Si1 C14 107.35(9) . . ?
N1 Si1 C15 112.77(10) . . ?
C14 Si1 C15 108.99(11) . . ?
N1 Si1 C16 112.47(9) . . ?
C14 Si1 C16 108.95(11) . . ?
C15 Si1 C16 106.24(11) . . ?
N2 Si2 C18 107.38(10) . . ?
N2 Si2 C17 112.73(10) . . ?
C18 Si2 C17 109.08(14) . . ?
N2 Si2 C19 112.85(9) . . ?
C18 Si2 C19 108.36(12) . . ?
C17 Si2 C19 106.33(11) . . ?

loop_
_geom_bond_atom_site_label_1
_geom_bond_atom_site_label_2
_geom_bond_distance
_geom_bond_site_symmetry_2
_geom_bond_publ_flag
C1 C2 1.390(3) . ?
C1 C6 1.403(3) . ?
C1 P1 1.8398(19) . ?
C2 C3 1.389(3) . ?
C2 H2 0.9500 . ?
C3 C4 1.385(3) . ?
C3 H3 0.9500 . ?
C4 C5 1.386(3) . ?
C4 H4 0.9500 . ?
C5 C6 1.388(3) . ?
C5 H5 0.9500 . ?
C6 H6 0.9500 . ?
C7 C8 1.391(2) . ?
C7 C12 1.393(2) . ?
C7 P1 1.8344(18) . ?
C8 C9 1.386(3) . ?
C8 H8 0.9500 . ?
C9 C10 1.383(3) . ?
C9 H9 0.9500 . ?
C10 C11 1.379(3) . ?
C10 H10 0.9500 . ?
C11 C12 1.387(3) . ?
C11 H11 0.9500 . ?
C12 H12 0.9500 . ?
C13 S1 1.8338(18) . ?
C13 P1 1.8557(18) . ?
C13 H13A 0.9900 . ?
C13 H13B 0.9900 . ?
C14 Si1 1.864(2) . ?
C14 H14A 0.9800 . ?
C14 H14B 0.9800 . ?
C14 H14C 0.9800 . ?
C15 Si1 1.871(2) . ?
C15 H15A 0.9800 . ?
C15 H15B 0.9800 . ?
C15 H15C 0.9800 . ?
C16 Si1 1.877(2) . ?
C16 H16A 0.9800 . ?
C16 H16B 0.9800 . ?
C16 H16C 0.9800 . ?
C17 Si2 1.871(2) . ?
C17 H17A 0.9800 . ?
C17 H17B 0.9800 . ?
C17 H17C 0.9800 . ?
C18 Si2 1.863(3) . ?
C18 H18A 0.9800 . ?
C18 H18B 0.9800 . ?
C18 H18C 0.9800 . ?
C19 Si2 1.874(2) . ?
C19 H19A 0.9800 . ?
C19 H19B 0.9800 . ?
C19 H19C 0.9800 . ?
C20 N3 1.395(4) . ?
C20 H20A 0.9800 . ?
C20 H20B 0.9800 . ?
C20 H20C 0.9800 . ?
C21 N3 1.583(4) . ?
C21 H21A 0.9800 . ?
C21 H21B 0.9800 . ?
C21 H21C 0.9800 . ?
C22 N3 1.43(2) . ?
C22 C23 1.541(18) . ?
C22 H22A 0.9900 . ?
C22 H22B 0.9900 . ?
C23 N4 1.411(4) . ?
C23 H23A 0.9900 . ?
C23 H23B 0.9900 . ?
C24 N4 1.540(4) . ?
C24 H24A 0.9800 . ?
C24 H24B 0.9800 . ?
C24 H24C 0.9800 . ?
C25 N4 1.439(4) . ?
C25 H25A 0.9800 . ?
C25 H25B 0.9800 . ?
C25 H25C 0.9800 . ?
C26 C27 1.58(3) . ?
C26 H26A 0.9800 . ?
C26 H26B 0.9800 . ?
C26 H26C 0.9800 . ?
C27 C28 1.478(10) . ?
C27 H27A 0.9900 . ?
C27 H27B 0.9900 . ?
C28 C29 1.41(3) . ?
C28 H28A 0.9900 . ?
C28 H28B 0.9900 . ?
C29 C30 1.211(13) . ?
C29 H29A 0.9900 . ?
C29 H29B 0.9900 . ?
C30 H30A 0.9800 . ?
C30 H30B 0.9800 . ?
C30 H30C 0.9800 . ?
C20' H20D 0.9800 . ?
C20' H20E 0.9800 . ?
C20' H20F 0.9800 . ?
C21' H21D 0.9800 . ?
C21' H21E 0.9800 . ?
C21' H21F 0.9800 . ?
C22' C23' 1.52(4) . ?
C22' H22C 0.9900 . ?
C22' H22D 0.9900 . ?
C23' H23C 0.9900 . ?
C23' H23D 0.9900 . ?
C24' H24D 0.9800 . ?
C24' H24E 0.9800 . ?
C24' H24F 0.9800 . ?
C25' H25D 0.9800 . ?
C25' H25E 0.9800 . ?
C25' H25F 0.9800 . ?
Li1 N2 2.039(4) . ?
Li1 N1 2.071(4) . ?
Li1 N4 2.129(4) . ?
Li1 N3 2.150(4) . ?
N1 S1 1.6070(15) . ?
N1 Si1 1.7150(16) . ?
N2 S1 1.6032(16) . ?
N2 Si2 1.7114(16) . ?

loop_
_geom_torsion_atom_site_label_1
_geom_torsion_atom_site_label_2
_geom_torsion_atom_site_label_3
_geom_torsion_atom_site_label_4
_geom_torsion
_geom_torsion_site_symmetry_1
_geom_torsion_site_symmetry_2
_geom_torsion_site_symmetry_3
_geom_torsion_site_symmetry_4
_geom_torsion_publ_flag
C6 C1 C2 C3 -1.0(3) . . . . ?
P1 C1 C2 C3 -175.97(14) . . . . ?
C1 C2 C3 C4 0.3(3) . . . . ?
C2 C3 C4 C5 0.6(3) . . . . ?
C3 C4 C5 C6 -0.6(3) . . . . ?
C4 C5 C6 C1 -0.1(3) . . . . ?
C2 C1 C6 C5 0.9(3) . . . . ?
P1 C1 C6 C5 176.32(14) . . . . ?
C12 C7 C8 C9 0.7(3) . . . . ?
P1 C7 C8 C9 179.91(15) . . . . ?
C7 C8 C9 C10 -1.3(3) . . . . ?
C8 C9 C10 C11 1.0(3) . . . . ?
C9 C10 C11 C12 0.0(3) . . . . ?
C10 C11 C12 C7 -0.6(3) . . . . ?
C8 C7 C12 C11 0.3(3) . . . . ?
P1 C7 C12 C11 -179.00(15) . . . . ?
N3 C22 C23 N4 48.3(12) . . . . ?
C26 C27 C28 C29 -179.8(12) . . . . ?
C27 C28 C29 C30 159(2) . . . . ?
N2 Li1 N1 S1 -4.43(9) . . . . ?
N4 Li1 N1 S1 -116.81(16) . . . . ?
N3 Li1 N1 S1 138.5(2) . . . . ?
N2 Li1 N1 Si1 139.01(19) . . . . ?
N4 Li1 N1 Si1 26.6(3) . . . . ?
N3 Li1 N1 Si1 -78.1(3) . . . . ?
N1 Li1 N2 S1 4.44(9) . . . . ?
N4 Li1 N2 S1 115.82(16) . . . . ?
N3 Li1 N2 S1 -134.6(2) . . . . ?
N1 Li1 N2 Si2 -151.38(19) . . . . ?
N4 Li1 N2 Si2 -40.0(3) . . . . ?
N3 Li1 N2 Si2 69.5(3) . . . . ?
C23 C22 N3 C20 -171.4(7) . . . . ?
C23 C22 N3 C21 72.2(11) . . . . ?
C23 C22 N3 Li1 -26.6(12) . . . . ?
N2 Li1 N3 C20 19.8(4) . . . . ?
N1 Li1 N3 C20 -100.6(3) . . . . ?
N4 Li1 N3 C20 141.2(3) . . . . ?
N2 Li1 N3 C22 -118.2(7) . . . . ?
N1 Li1 N3 C22 121.4(7) . . . . ?
N4 Li1 N3 C22 3.3(7) . . . . ?
N2 Li1 N3 C21 132.7(3) . . . . ?
N1 Li1 N3 C21 12.3(3) . . . . ?
N4 Li1 N3 C21 -105.86(17) . . . . ?
C22 C23 N4 C25 -171.6(8) . . . . ?
C22 C23 N4 C24 69.3(8) . . . . ?
C22 C23 N4 Li1 -41.6(8) . . . . ?
N2 Li1 N4 C23 161.6(2) . . . . ?
N1 Li1 N4 C23 -112.6(2) . . . . ?
N3 Li1 N4 C23 21.6(2) . . . . ?
N2 Li1 N4 C25 -68.8(3) . . . . ?
N1 Li1 N4 C25 17.1(3) . . . . ?
N3 Li1 N4 C25 151.3(2) . . . . ?
N2 Li1 N4 C24 46.1(2) . . . . ?
N1 Li1 N4 C24 131.9(2) . . . . ?
N3 Li1 N4 C24 -93.87(19) . . . . ?
C8 C7 P1 C1 -80.18(17) . . . . ?
C12 C7 P1 C1 99.08(15) . . . . ?
C8 C7 P1 C13 23.76(18) . . . . ?
C12 C7 P1 C13 -156.97(14) . . . . ?
C2 C1 P1 C7 -5.18(17) . . . . ?
C6 C1 P1 C7 179.76(13) . . . . ?
C2 C1 P1 C13 -111.48(16) . . . . ?
C6 C1 P1 C13 73.47(14) . . . . ?
S1 C13 P1 C7 127.97(9) . . . . ?
S1 C13 P1 C1 -127.06(10) . . . . ?
Si2 N2 S1 N1 158.75(10) . . . . ?
Li1 N2 S1 N1 -5.72(12) . . . . ?
Si2 N2 S1 C13 -95.05(11) . . . . ?
Li1 N2 S1 C13 100.48(11) . . . . ?
Si1 N1 S1 N2 -152.05(10) . . . . ?
Li1 N1 S1 N2 5.63(12) . . . . ?
Si1 N1 S1 C13 101.83(11) . . . . ?
Li1 N1 S1 C13 -100.49(11) . . . . ?
P1 C13 S1 N2 -49.59(11) . . . . ?
P1 C13 S1 N1 57.65(11) . . . . ?
S1 N1 Si1 C14 -176.59(11) . . . . ?
Li1 N1 Si1 C14 45.6(2) . . . . ?
S1 N1 Si1 C15 63.36(13) . . . . ?
Li1 N1 Si1 C15 -74.4(2) . . . . ?
S1 N1 Si1 C16 -56.76(13) . . . . ?
Li1 N1 Si1 C16 165.4(2) . . . . ?
S1 N2 Si2 C18 168.33(13) . . . . ?
Li1 N2 Si2 C18 -40.0(3) . . . . ?
S1 N2 Si2 C17 -71.50(15) . . . . ?
Li1 N2 Si2 C17 80.2(2) . . . . ?
S1 N2 Si2 C19 48.99(14) . . . . ?
Li1 N2 Si2 C19 -159.3(2) . . . . ?
